data_1562441
loop_
_publ_author_name
'Bisht, Kamal Kumar'
'Rachuri, Yadagiri'
'Parmar, Bhavesh'
'Suresh, Eringathodi'

_publ_section_title
;
 Mixed ligand coordination polymers with flexible bis-imidazole linker and
 angular sulfonyldibenzoate: Crystal structure, photoluminescence and
 photocatalytic activity
;
_journal_name_full 'Journal of Solid State Chemistry'
_journal_page_first 43
_journal_page_last 51
_journal_paper_doi 10.1016/j.jssc.2014.02.007
_journal_volume 213
_journal_year 2014
_chemical_formula_sum 'C31 H30 Cd N4 O7 S'
_chemical_formula_weight 715.05
_space_group_IT_number 61
_space_group_name_Hall '-P 2ac 2ab'
_space_group_name_H-M_alt 'P b c a'
_symmetry_cell_setting orthorhombic
_symmetry_space_group_name_H-M 'P b c a'
_atom_sites_solution_hydrogens geom
_atom_sites_solution_primary direct
_atom_sites_solution_secondary difmap
_audit_creation_method SHELXL-97
_cell_angle_alpha 90.00
_cell_angle_beta 90.00
_cell_angle_gamma 90.00
_cell_formula_units_Z 8
_cell_length_a 12.0144(19)
_cell_length_b 21.218(3)
_cell_length_c 27.968(4)
_cell_measurement_reflns_used 4144
_cell_measurement_temperature 150(2)
_cell_measurement_theta_max 22.94
_cell_measurement_theta_min 2.23
_cell_volume 7129.6(18)
_computing_cell_refinement 'BRUKER SMART'
_computing_data_collection 'BRUKER SMART'
_computing_data_reduction 'BRUKER SAINT'
_computing_molecular_graphics ORTEP
_computing_structure_refinement 'SHELXL-97 (Sheldrick, 1997)'
_computing_structure_solution 'SHELXS-97 (Sheldrick, 1990)'
_diffrn_ambient_temperature 150(2)
_diffrn_measured_fraction_theta_full 0.998
_diffrn_measured_fraction_theta_max 0.998
_diffrn_measurement_device_type 'BRUKER SMART APEX CCD DIFFARCTOMETER'
_diffrn_measurement_method 'OMEGA-PHI SCAN'
_diffrn_radiation_monochromator graphite
_diffrn_radiation_source 'fine-focus sealed tube'
_diffrn_radiation_type MoK\a
_diffrn_radiation_wavelength 0.71073
_diffrn_reflns_av_R_equivalents 0.0764
_diffrn_reflns_av_sigmaI/netI 0.0611
_diffrn_reflns_limit_h_max 14
_diffrn_reflns_limit_h_min -14
_diffrn_reflns_limit_k_max 26
_diffrn_reflns_limit_k_min -25
_diffrn_reflns_limit_l_max 25
_diffrn_reflns_limit_l_min -34
_diffrn_reflns_number 36655
_diffrn_reflns_theta_full 26.00
_diffrn_reflns_theta_max 26.00
_diffrn_reflns_theta_min 1.46
_exptl_absorpt_coefficient_mu 0.717
_exptl_absorpt_correction_T_max 0.9858
_exptl_absorpt_correction_T_min 0.9125
_exptl_absorpt_correction_type multi-scan
_exptl_absorpt_process_details 'BRUKER SADABS'
_exptl_crystal_colour COLOURLESS
_exptl_crystal_density_diffrn 1.332
_exptl_crystal_density_method 'not measured'
_exptl_crystal_description PLATES
_exptl_crystal_F_000 2912
_exptl_crystal_size_max 0.13
_exptl_crystal_size_mid 0.06
_exptl_crystal_size_min 0.02
_platon_squeeze_details ' ?'
_refine_diff_density_max 2.278
_refine_diff_density_min -1.039
_refine_diff_density_rms 0.113
_refine_ls_extinction_method none
_refine_ls_goodness_of_fit_ref 1.185
_refine_ls_hydrogen_treatment mixed
_refine_ls_matrix_type full
_refine_ls_number_parameters 428
_refine_ls_number_reflns 7002
_refine_ls_number_restraints 11
_refine_ls_restrained_S_all 1.208
_refine_ls_R_factor_all 0.1015
_refine_ls_R_factor_gt 0.0775
_refine_ls_shift/su_max 0.002
_refine_ls_shift/su_mean 0.000
_refine_ls_structure_factor_coef Fsqd
_refine_ls_weighting_details 'calc w=1/[\s^2^(Fo^2^)+(0.0465P)^2^+25.2234P] where P=(Fo^2^+2Fc^2^)/3'
_refine_ls_weighting_scheme calc
_refine_ls_wR_factor_gt 0.1442
_refine_ls_wR_factor_ref 0.1549
_reflns_number_gt 5588
_reflns_number_total 7002
_reflns_threshold_expression >2sigma(I)
_cod_data_source_file JSSC-2014-213-43.cif
_cod_data_source_block ycp4_CdSdbBitmb
_cod_depositor_comments
;
The following automatic conversions were performed:

data item '_exptl_absorpt_correction_type' value 'MULTI-SCAN' was
changed to 'multi-scan' in accordance with the built-in table derived
from the CIF Core dictionary named 'cif_core.dic' version 2.4.5 last
updated on 2014-11-21.

data item '_symmetry_cell_setting' value 'ORTHORHOMBIC' was changed
to 'orthorhombic' in accordance with the built-in table derived from
the CIF Core dictionary named 'cif_core.dic' version 2.4.5 last
updated on 2014-11-21.

Automatic conversion script
Id: cif_fix_values 8369 2020-08-20 11:38:08Z andrius 
;
_cod_original_cell_volume 7129.7(19)
_cod_original_sg_symbol_H-M Pbca
_cod_database_code 1562441

loop_
_symmetry_equiv_pos_as_xyz
'x, y, z'
'-x+1/2, -y, z+1/2'
'-x, y+1/2, -z+1/2'
'x+1/2, -y+1/2, -z'
'-x, -y, -z'
'x-1/2, y, -z-1/2'
'x, -y-1/2, z-1/2'
'-x-1/2, y-1/2, z'

loop_
_atom_site_label
_atom_site_type_symbol
_atom_site_fract_x
_atom_site_fract_y
_atom_site_fract_z
_atom_site_U_iso_or_equiv
_atom_site_adp_type
_atom_site_occupancy
_atom_site_symmetry_multiplicity
_atom_site_calc_flag
_atom_site_refinement_flags
_atom_site_disorder_assembly
_atom_site_disorder_group
Cd1 Cd 0.63210(3) 0.231421(18) 0.495950(14) 0.02055(14) Uani 1 1 d . . .
S1 S 0.38457(12) 0.45605(7) 0.25482(5) 0.0253(3) Uani 1 1 d . . .
O1 O 0.4873(3) 0.28517(18) 0.45259(14) 0.0247(9) Uani 1 1 d . . .
O2 O 0.6552(3) 0.2895(2) 0.42168(15) 0.0323(11) Uani 1 1 d . . .
O3 O 0.2646(3) 0.4540(2) 0.25455(15) 0.0336(11) Uani 1 1 d . . .
O4 O 0.4389(4) 0.5161(2) 0.25754(15) 0.0322(10) Uani 1 1 d . . .
O5 O 0.4831(3) 0.2944(2) 0.05193(15) 0.0279(10) Uani 1 1 d . . .
O6 O 0.6476(3) 0.3380(2) 0.06405(19) 0.0504(15) Uani 1 1 d . . .
O7 O 0.8222(3) 0.2113(2) 0.48113(16) 0.0231(9) Uani 1 1 d D . .
H7C H 0.850(5) 0.243(3) 0.4631(19) 0.022(16) Uiso 1 1 d D . .
H7D H 0.868(6) 0.200(3) 0.507(2) 0.04(2) Uiso 1 1 d D . .
N1 N 0.6737(4) 0.3105(2) 0.54812(18) 0.0282(12) Uani 1 1 d . . .
N2 N 0.6613(5) 0.3914(3) 0.5973(2) 0.055(2) Uani 1 1 d . . .
C1 C 0.5535(5) 0.3017(3) 0.4203(2) 0.0210(12) Uani 1 1 d . . .
C2 C 0.5095(4) 0.3363(3) 0.37753(19) 0.0189(12) Uani 1 1 d . . .
C3 C 0.3954(4) 0.3398(3) 0.3680(2) 0.0233(13) Uani 1 1 d . . .
H3 H 0.3451 0.3185 0.3875 0.028 Uiso 1 1 calc R . .
C4 C 0.3572(5) 0.3748(3) 0.3296(2) 0.0257(13) Uani 1 1 d . . .
H4 H 0.2816 0.3761 0.3225 0.031 Uiso 1 1 calc R . .
C5 C 0.4324(4) 0.4075(3) 0.30210(19) 0.0201(12) Uani 1 1 d . . .
C6 C 0.5459(5) 0.4047(3) 0.31041(19) 0.0225(13) Uani 1 1 d . . .
H6 H 0.5957 0.4265 0.2911 0.027 Uiso 1 1 calc R . .
C7 C 0.5829(4) 0.3687(3) 0.3481(2) 0.0226(13) Uani 1 1 d . . .
H7 H 0.6589 0.3660 0.3539 0.027 Uiso 1 1 calc R . .
C8 C 0.4337(5) 0.4174(3) 0.2025(2) 0.0208(12) Uani 1 1 d . . .
C9 C 0.3754(5) 0.3669(3) 0.1846(2) 0.0232(12) Uani 1 1 d . . .
H9 H 0.3130 0.3519 0.2006 0.028 Uiso 1 1 calc R . .
C10 C 0.4101(5) 0.3387(3) 0.1427(2) 0.0236(13) Uani 1 1 d . . .
H10 H 0.3695 0.3056 0.1296 0.028 Uiso 1 1 calc R . .
C11 C 0.5070(4) 0.3603(3) 0.1201(2) 0.0221(13) Uani 1 1 d . . .
C12 C 0.5644(4) 0.4105(3) 0.1396(2) 0.0224(13) Uani 1 1 d . . .
H12 H 0.6286 0.4247 0.1244 0.027 Uiso 1 1 calc R . .
C13 C 0.5293(5) 0.4401(3) 0.1809(2) 0.0252(13) Uani 1 1 d . . .
H13 H 0.5683 0.4740 0.1937 0.030 Uiso 1 1 calc R . .
C14 C 0.5491(5) 0.3284(3) 0.0755(2) 0.0282(14) Uani 1 1 d . . .
C15 C 0.7765(6) 0.3238(4) 0.5667(3) 0.052(2) Uani 1 1 d . . .
H15 H 0.8414 0.3020 0.5593 0.062 Uiso 1 1 calc R . .
C16 C 0.7710(6) 0.3722(5) 0.5970(4) 0.077(3) Uani 1 1 d . . .
H16 H 0.8293 0.3895 0.6145 0.093 Uiso 1 1 calc R . .
C17 C 0.6077(5) 0.3529(3) 0.5679(2) 0.0366(16) Uani 1 1 d . . .
H17 H 0.5317 0.3554 0.5618 0.044 Uiso 1 1 calc R . .
C18 C 0.6176(6) 0.4444(4) 0.6270(4) 0.072(3) Uani 1 1 d . . .
H18A H 0.6760 0.4754 0.6317 0.086 Uiso 1 1 calc R . .
H18B H 0.5959 0.4285 0.6581 0.086 Uiso 1 1 calc R . .
C19 C 0.5181(5) 0.4759(4) 0.6035(3) 0.049(2) Uani 1 1 d . . .
C20 C 0.4093(6) 0.4620(3) 0.6207(3) 0.0406(18) Uani 1 1 d . . .
C21 C 0.3200(5) 0.4946(3) 0.6008(3) 0.0341(17) Uani 1 1 d . . .
C22 C 0.3357(5) 0.5369(3) 0.5638(3) 0.0350(17) Uani 1 1 d . . .
C23 C 0.4433(6) 0.5483(3) 0.5476(3) 0.0438(19) Uani 1 1 d . . .
H23 H 0.4541 0.5765 0.5225 0.053 Uiso 1 1 calc R . .
C24 C 0.5329(6) 0.5193(4) 0.5674(3) 0.052(2) Uani 1 1 d . . .
C25 C 0.2029(5) 0.4855(3) 0.6201(2) 0.0316(15) Uani 1 1 d . A .
H25A H 0.2070 0.4740 0.6536 0.038 Uiso 1 1 calc R . .
H25B H 0.1627 0.5250 0.6178 0.038 Uiso 1 1 calc R . .
N3 N 0.1426(5) 0.4373(3) 0.5943(3) 0.066(2) Uani 1 1 d D . .
N4 N 0.1014(4) 0.3548(3) 0.5494(3) 0.074(3) Uani 1 1 d D . .
C26 C 0.0378(8) 0.4497(5) 0.5684(4) 0.042(3) Uani 0.59 1 d PD A 1
H26 H -0.0059 0.4857 0.5715 0.050 Uiso 0.59 1 calc PR A 1
C27 C 0.0159(8) 0.4005(5) 0.5394(4) 0.033(3) Uani 0.58 1 d PD A 1
H27 H -0.0422 0.3968 0.5175 0.040 Uiso 0.58 1 calc PR A 1
C26A C 0.0874(14) 0.3979(7) 0.6299(6) 0.053(6) Uani 0.41 1 d PD A 2
H26A H 0.0763 0.4031 0.6625 0.063 Uiso 0.41 1 calc PR A 2
C27A C 0.0577(14) 0.3510(8) 0.5992(6) 0.084(10) Uani 0.42 1 d PD A 2
H27A H 0.0121 0.3180 0.6089 0.100 Uiso 0.42 1 calc PR A 2
C28 C 0.1709(5) 0.3915(3) 0.5683(2) 0.0362(16) Uani 1 1 d D A .
H28 H 0.2463 0.3846 0.5628 0.043 Uiso 1 1 calc R . .
C29 C 0.3894(7) 0.4138(4) 0.6592(3) 0.060(2) Uani 1 1 d . . .
H29A H 0.3921 0.4338 0.6899 0.090 Uiso 1 1 calc R . .
H29B H 0.4458 0.3818 0.6575 0.090 Uiso 1 1 calc R . .
H29C H 0.3175 0.3949 0.6547 0.090 Uiso 1 1 calc R . .
C30 C 0.2396(6) 0.5720(3) 0.5407(3) 0.0438(18) Uani 1 1 d . . .
H30A H 0.1819 0.5427 0.5324 0.066 Uiso 1 1 calc R . .
H30B H 0.2654 0.5930 0.5124 0.066 Uiso 1 1 calc R . .
H30C H 0.2108 0.6027 0.5627 0.066 Uiso 1 1 calc R . .
C31 C 0.6495(6) 0.5369(5) 0.5503(4) 0.084(4) Uani 1 1 d . . .
H31A H 0.6820 0.5665 0.5721 0.126 Uiso 1 1 calc R . .
H31B H 0.6449 0.5554 0.5191 0.126 Uiso 1 1 calc R . .
H31C H 0.6948 0.4997 0.5489 0.126 Uiso 1 1 calc R . .

loop_
_atom_site_aniso_label
_atom_site_aniso_U_11
_atom_site_aniso_U_22
_atom_site_aniso_U_33
_atom_site_aniso_U_23
_atom_site_aniso_U_13
_atom_site_aniso_U_12
Cd1 0.0156(2) 0.0188(2) 0.0273(2) 0.00036(19) 0.00268(18) 0.00088(17)
S1 0.0204(7) 0.0317(8) 0.0239(7) -0.0015(6) -0.0044(6) 0.0043(7)
O1 0.020(2) 0.027(2) 0.027(2) 0.0060(18) 0.0062(17) 0.0006(17)
O2 0.017(2) 0.055(3) 0.025(2) 0.010(2) -0.0033(17) 0.0022(19)
O3 0.024(2) 0.048(3) 0.028(2) -0.002(2) -0.0030(19) 0.011(2)
O4 0.041(3) 0.027(2) 0.029(2) -0.0012(19) -0.003(2) 0.002(2)
O5 0.018(2) 0.030(2) 0.035(2) -0.0097(19) 0.0035(18) -0.0037(18)
O6 0.019(2) 0.058(3) 0.075(4) -0.038(3) 0.016(2) -0.012(2)
O7 0.020(2) 0.024(2) 0.026(2) 0.0035(18) 0.0003(18) -0.0011(18)
N1 0.023(3) 0.027(3) 0.034(3) -0.008(2) -0.002(2) 0.007(2)
N2 0.026(3) 0.070(5) 0.068(4) -0.052(4) -0.017(3) 0.017(3)
C1 0.022(3) 0.018(3) 0.023(3) -0.003(2) -0.004(2) -0.001(2)
C2 0.017(3) 0.025(3) 0.014(3) -0.007(2) -0.001(2) -0.001(2)
C3 0.015(3) 0.029(3) 0.026(3) 0.000(3) 0.004(2) -0.001(2)
C4 0.011(3) 0.035(4) 0.031(3) -0.011(3) 0.000(2) -0.005(3)
C5 0.020(3) 0.024(3) 0.016(3) -0.004(2) -0.004(2) -0.001(2)
C6 0.022(3) 0.029(3) 0.016(3) 0.001(2) 0.001(2) -0.003(3)
C7 0.012(3) 0.034(4) 0.023(3) -0.005(3) 0.001(2) -0.002(2)
C8 0.021(3) 0.022(3) 0.020(3) 0.005(2) -0.005(2) 0.002(2)
C9 0.019(3) 0.027(3) 0.024(3) 0.007(2) -0.002(2) -0.001(3)
C10 0.024(3) 0.019(3) 0.028(3) -0.002(2) -0.007(3) -0.007(2)
C11 0.014(3) 0.023(3) 0.030(3) 0.000(2) -0.006(2) 0.003(2)
C12 0.013(3) 0.020(3) 0.034(3) 0.001(3) -0.003(2) 0.000(2)
C13 0.023(3) 0.022(3) 0.030(3) -0.003(3) -0.009(3) 0.000(3)
C14 0.023(3) 0.025(3) 0.037(4) -0.006(3) 0.003(3) 0.001(3)
C15 0.030(4) 0.055(5) 0.071(6) -0.035(4) -0.018(4) 0.020(4)
C16 0.021(4) 0.099(7) 0.112(8) -0.078(7) -0.025(4) 0.023(4)
C17 0.020(3) 0.049(4) 0.040(4) -0.014(3) -0.007(3) 0.011(3)
C18 0.033(4) 0.088(7) 0.095(7) -0.072(6) -0.023(4) 0.021(4)
C19 0.024(3) 0.046(5) 0.077(6) -0.056(5) -0.018(4) 0.010(3)
C20 0.032(4) 0.036(4) 0.054(5) -0.030(4) -0.009(3) -0.001(3)
C21 0.021(3) 0.027(4) 0.054(4) -0.029(3) -0.003(3) 0.001(3)
C22 0.030(3) 0.020(3) 0.055(5) -0.020(3) 0.012(3) -0.008(3)
C23 0.036(4) 0.027(4) 0.068(5) -0.023(4) 0.013(4) -0.008(3)
C24 0.036(4) 0.039(5) 0.081(6) -0.042(5) 0.014(4) -0.014(4)
C25 0.029(3) 0.031(4) 0.035(4) -0.017(3) 0.003(3) 0.004(3)
N3 0.025(3) 0.040(4) 0.134(7) -0.049(4) 0.039(4) -0.018(3)
N4 0.013(3) 0.052(4) 0.158(8) -0.069(5) 0.006(4) 0.000(3)
C26 0.020(5) 0.032(7) 0.073(9) -0.025(6) -0.011(6) 0.014(5)
C27 0.020(5) 0.025(6) 0.053(7) -0.010(5) -0.012(5) 0.000(5)
C26A 0.056(12) 0.046(12) 0.056(12) -0.026(10) -0.029(10) 0.033(10)
C27A 0.038(11) 0.043(12) 0.17(3) -0.080(15) -0.050(14) 0.033(9)
C28 0.018(3) 0.052(5) 0.039(4) -0.008(3) 0.007(3) -0.005(3)
C29 0.050(5) 0.058(6) 0.071(6) -0.029(5) -0.029(4) 0.020(4)
C30 0.054(5) 0.023(4) 0.054(5) -0.007(3) 0.013(4) 0.002(3)
C31 0.027(4) 0.095(8) 0.129(9) -0.079(7) 0.032(5) -0.022(4)

loop_
_atom_type_symbol
_atom_type_description
_atom_type_scat_dispersion_real
_atom_type_scat_dispersion_imag
_atom_type_scat_source
C C 0.0033 0.0016 'International Tables Vol C Tables 4.2.6.8 and 6.1.1.4'
H H 0.0000 0.0000 'International Tables Vol C Tables 4.2.6.8 and 6.1.1.4'
N N 0.0061 0.0033 'International Tables Vol C Tables 4.2.6.8 and 6.1.1.4'
O O 0.0106 0.0060 'International Tables Vol C Tables 4.2.6.8 and 6.1.1.4'
S S 0.1246 0.1234 'International Tables Vol C Tables 4.2.6.8 and 6.1.1.4'
Cd Cd -0.8075 1.2024 'International Tables Vol C Tables 4.2.6.8 and 6.1.1.4'

loop_
_geom_angle_atom_site_label_1
_geom_angle_atom_site_label_2
_geom_angle_atom_site_label_3
_geom_angle
_geom_angle_site_symmetry_1
_geom_angle_site_symmetry_3
N4 Cd1 N1 173.0(3) 4_556 .
N4 Cd1 O7 85.02(17) 4_556 .
N1 Cd1 O7 91.89(16) . .
N4 Cd1 O1 89.0(2) 4_556 .
N1 Cd1 O1 97.61(16) . .
O7 Cd1 O1 134.12(14) . .
N4 Cd1 O6 87.8(3) 4_556 7_566
N1 Cd1 O6 85.8(2) . 7_566
O7 Cd1 O6 87.36(15) . 7_566
O1 Cd1 O6 137.89(13) . 7_566
N4 Cd1 O2 87.1(3) 4_556 .
N1 Cd1 O2 98.57(17) . .
O7 Cd1 O2 80.27(14) . .
O1 Cd1 O2 53.98(13) . .
O6 Cd1 O2 166.99(15) 7_566 .
N4 Cd1 O5 93.4(2) 4_556 7_566
N1 Cd1 O5 85.14(17) . 7_566
O7 Cd1 O5 141.46(15) . 7_566
O1 Cd1 O5 84.22(13) . 7_566
O6 Cd1 O5 54.11(13) 7_566 7_566
O2 Cd1 O5 138.20(13) . 7_566
O4 S1 O3 118.8(3) . .
O4 S1 C5 109.3(3) . .
O3 S1 C5 108.1(3) . .
O4 S1 C8 107.6(3) . .
O3 S1 C8 108.3(3) . .
C5 S1 C8 103.7(3) . .
C1 O1 Cd1 92.1(3) . .
C1 O2 Cd1 91.1(3) . .
Cd1 O7 H7C 109(4) . .
Cd1 O7 H7D 119(4) . .
H7C O7 H7D 113(5) . .
C17 N1 C15 104.0(5) . .
C17 N1 Cd1 129.6(4) . .
C15 N1 Cd1 126.4(4) . .
C17 N2 C16 106.1(6) . .
C17 N2 C18 129.7(6) . .
C16 N2 C18 124.1(6) . .
O2 C1 O1 122.7(5) . .
O2 C1 C2 118.1(5) . .
O1 C1 C2 119.2(5) . .
C7 C2 C3 118.9(5) . .
C7 C2 C1 119.5(5) . .
C3 C2 C1 121.5(5) . .
C4 C3 C2 120.1(5) . .
C4 C3 H3 120.0 . .
C2 C3 H3 120.0 . .
C5 C4 C3 119.2(5) . .
C5 C4 H4 120.4 . .
C3 C4 H4 120.4 . .
C4 C5 C6 122.1(5) . .
C4 C5 S1 119.9(4) . .
C6 C5 S1 118.0(4) . .
C7 C6 C5 118.1(5) . .
C7 C6 H6 121.0 . .
C5 C6 H6 121.0 . .
C6 C7 C2 121.6(5) . .
C6 C7 H7 119.2 . .
C2 C7 H7 119.2 . .
C9 C8 C13 122.3(5) . .
C9 C8 S1 119.4(4) . .
C13 C8 S1 118.3(4) . .
C8 C9 C10 119.6(5) . .
C8 C9 H9 120.2 . .
C10 C9 H9 120.2 . .
C9 C10 C11 119.4(5) . .
C9 C10 H10 120.3 . .
C11 C10 H10 120.3 . .
C12 C11 C10 119.3(5) . .
C12 C11 C14 120.3(5) . .
C10 C11 C14 120.4(5) . .
C11 C12 C13 121.8(5) . .
C11 C12 H12 119.1 . .
C13 C12 H12 119.1 . .
C12 C13 C8 117.5(5) . .
C12 C13 H13 121.3 . .
C8 C13 H13 121.3 . .
O6 C14 O5 123.9(6) . .
O6 C14 C11 117.4(5) . .
O5 C14 C11 118.7(5) . .
O6 C14 Cd1 61.4(3) . 7_565
O5 C14 Cd1 62.6(3) . 7_565
C11 C14 Cd1 178.0(4) . 7_565
C16 C15 N1 110.9(6) . .
C16 C15 H15 124.6 . .
N1 C15 H15 124.6 . .
C15 C16 N2 106.2(6) . .
C15 C16 H16 126.9 . .
N2 C16 H16 126.9 . .
N1 C17 N2 112.8(5) . .
N1 C17 H17 123.6 . .
N2 C17 H17 123.6 . .
N2 C18 C19 111.5(6) . .
N2 C18 H18A 109.3 . .
C19 C18 H18A 109.3 . .
N2 C18 H18B 109.3 . .
C19 C18 H18B 109.3 . .
H18A C18 H18B 108.0 . .
C24 C19 C20 120.3(7) . .
C24 C19 C18 120.6(8) . .
C20 C19 C18 119.1(9) . .
C21 C20 C19 118.0(8) . .
C21 C20 C29 120.1(7) . .
C19 C20 C29 121.9(7) . .
C22 C21 C20 121.1(6) . .
C22 C21 C25 118.3(6) . .
C20 C21 C25 120.6(7) . .
C21 C22 C23 118.9(7) . .
C21 C22 C30 122.3(6) . .
C23 C22 C30 118.8(7) . .
C24 C23 C22 121.6(8) . .
C24 C23 H23 119.2 . .
C22 C23 H23 119.2 . .
C23 C24 C19 120.0(7) . .
C23 C24 C31 119.2(9) . .
C19 C24 C31 120.8(9) . .
N3 C25 C21 112.2(5) . .
N3 C25 H25A 109.2 . .
C21 C25 H25A 109.2 . .
N3 C25 H25B 109.2 . .
C21 C25 H25B 109.2 . .
H25A C25 H25B 107.9 . .
C28 N3 C25 134.2(6) . .
C28 N3 C26A 94.3(8) . .
C25 N3 C26A 107.0(8) . .
C28 N3 C26 94.9(7) . .
C25 N3 C26 123.1(7) . .
C26A N3 C26 92.9(9) . .
C28 N4 C27 98.0(6) . .
C28 N4 C27A 82.8(9) . .
C27 N4 C27A 88.1(9) . .
C28 N4 Cd1 129.0(5) . 4_456
C27 N4 Cd1 123.6(6) . 4_456
C27A N4 Cd1 122.6(8) . 4_456
C27 C26 N3 108.9(8) . .
C27 C26 H26 125.6 . .
N3 C26 H26 125.6 . .
C26 C27 N4 105.4(8) . .
C26 C27 H27 127.3 . .
N4 C27 H27 127.3 . .
C27A C26A N3 96.2(13) . .
C27A C26A H26A 131.9 . .
N3 C26A H26A 131.9 . .
C26A C27A N4 117.2(16) . .
C26A C27A H27A 121.4 . .
N4 C27A H27A 121.4 . .
N4 C28 N3 122.7(6) . .
N4 C28 H28 118.7 . .
N3 C28 H28 118.7 . .
C20 C29 H29A 109.5 . .
C20 C29 H29B 109.5 . .
H29A C29 H29B 109.5 . .
C20 C29 H29C 109.5 . .
H29A C29 H29C 109.5 . .
H29B C29 H29C 109.5 . .
C22 C30 H30A 109.5 . .
C22 C30 H30B 109.5 . .
H30A C30 H30B 109.5 . .
C22 C30 H30C 109.5 . .
H30A C30 H30C 109.5 . .
H30B C30 H30C 109.5 . .
C24 C31 H31A 109.5 . .
C24 C31 H31B 109.5 . .
H31A C31 H31B 109.5 . .
C24 C31 H31C 109.5 . .
H31A C31 H31C 109.5 . .
H31B C31 H31C 109.5 . .

loop_
_geom_bond_atom_site_label_1
_geom_bond_atom_site_label_2
_geom_bond_distance
_geom_bond_site_symmetry_2
Cd1 N4 2.256(6) 4_556
Cd1 N1 2.278(5) .
Cd1 O7 2.360(4) .
Cd1 O1 2.408(4) .
Cd1 O6 2.415(5) 7_566
Cd1 O2 2.431(4) .
Cd1 O5 2.441(4) 7_566
S1 O4 1.433(5) .
S1 O3 1.442(4) .
S1 C5 1.772(6) .
S1 C8 1.778(6) .
O1 C1 1.253(7) .
O2 C1 1.249(7) .
O5 C14 1.259(7) .
O5 Cd1 2.441(4) 7_565
O6 C14 1.243(7) .
O6 Cd1 2.415(5) 7_565
O7 H7C 0.90(6) .
O7 H7D 0.93(6) .
N1 C17 1.321(8) .
N1 C15 1.370(8) .
N2 C17 1.327(8) .
N2 C16 1.380(8) .
N2 C18 1.494(8) .
C1 C2 1.500(8) .
C2 C7 1.389(8) .
C2 C3 1.399(7) .
C3 C4 1.384(8) .
C3 H3 0.9300 .
C4 C5 1.374(8) .
C4 H4 0.9300 .
C5 C6 1.385(8) .
C6 C7 1.375(8) .
C6 H6 0.9300 .
C7 H7 0.9300 .
C8 C9 1.374(8) .
C8 C13 1.385(8) .
C9 C10 1.381(8) .
C9 H9 0.9300 .
C10 C11 1.401(8) .
C10 H10 0.9300 .
C11 C12 1.381(8) .
C11 C14 1.506(8) .
C12 C13 1.382(8) .
C12 H12 0.9300 .
C13 H13 0.9300 .
C15 C16 1.333(10) .
C15 H15 0.9300 .
C16 H16 0.9300 .
C17 H17 0.9300 .
C18 C19 1.519(11) .
C18 H18A 0.9700 .
C18 H18B 0.9700 .
C19 C24 1.378(12) .
C19 C20 1.424(10) .
C20 C21 1.392(10) .
C20 C29 1.505(11) .
C21 C22 1.383(10) .
C21 C25 1.519(9) .
C22 C23 1.391(9) .
C22 C30 1.519(10) .
C23 C24 1.359(11) .
C23 H23 0.9300 .
C24 C31 1.526(10) .
C25 N3 1.447(8) .
C25 H25A 0.9700 .
C25 H25B 0.9700 .
N3 C28 1.261(8) .
N3 C26A 1.458(16) .
N3 C26 1.476(11) .
N4 C28 1.259(8) .
N4 C27 1.440(10) .
N4 C27A 1.491(17) .
N4 Cd1 2.256(6) 4_456
C26 C27 1.350(12) .
C26 H26 0.9300 .
C27 H27 0.9300 .
C26A C27A 1.362(15) .
C26A H26A 0.9300 .
C27A H27A 0.9300 .
C28 H28 0.9300 .
C29 H29A 0.9600 .
C29 H29B 0.9600 .
C29 H29C 0.9600 .
C30 H30A 0.9600 .
C30 H30B 0.9600 .
C30 H30C 0.9600 .
C31 H31A 0.9600 .
C31 H31B 0.9600 .
C31 H31C 0.9600 .

loop_
_platon_squeeze_void_nr
_platon_squeeze_void_average_x
_platon_squeeze_void_average_y
_platon_squeeze_void_average_z
_platon_squeeze_void_volume
_platon_squeeze_void_count_electrons
1 0.004 0.705 0.250 361.5 83.2
2 -0.019 0.205 0.250 361.5 83.5
3 0.004 0.795 0.750 361.5 83.7
4 -0.020 0.295 0.750 361.5 83.4
